data_7025662
loop_
_publ_author_name
'Ma, Lu-Fang'
'Meng, Qing-Lei'
'Wang, Li-Ya'
'Liu, Bin'
'Liang, Fu-Pei'

_publ_section_title
;
 Multi-dimensional transition-metal coordination polymers with
 5-nitro-1,2,3-benzenetricarboxylic acid exhibiting
 ferro-/antiferromagnetic interactions.
;
_journal_issue 35
_journal_name_full 'Dalton transactions (Cambridge, England : 2003)'
_journal_page_first 8210
_journal_page_last 8218
_journal_paper_doi 10.1039/c002581j
_journal_volume 39
_journal_year 2010
_chemical_formula_sum 'C38 H28 Cu3 N6 O20'
_chemical_formula_weight 1079.28
_chemical_name_systematic
;
?
;
_space_group_IT_number 15
_symmetry_cell_setting monoclinic
_symmetry_space_group_name_Hall '-C 2yc'
_symmetry_space_group_name_H-M 'C 1 2/c 1'
_atom_sites_solution_hydrogens geom
_atom_sites_solution_primary direct
_atom_sites_solution_secondary difmap
_audit_creation_method SHELXL-97
_cell_angle_alpha 90.00
_cell_angle_beta 118.1340(10)
_cell_angle_gamma 90.00
_cell_formula_units_Z 4
_cell_length_a 32.147(3)
_cell_length_b 5.7642(5)
_cell_length_c 24.298(2)
_cell_measurement_reflns_used 5376
_cell_measurement_temperature 294(2)
_cell_measurement_theta_max 28.07
_cell_measurement_theta_min 2.59
_cell_volume 3970.5(6)
_computing_cell_refinement 'Bruker SMART'
_computing_data_collection 'Bruker SMART'
_computing_data_reduction 'Bruker SAINT'
_computing_molecular_graphics 'Bruker SHELXTL'
_computing_publication_material 'Bruker SHELXTL'
_computing_structure_refinement 'SHELXL-97 (Sheldrick, 1997)'
_computing_structure_solution 'SHELXS-97 (Sheldrick, 1990)'
_diffrn_ambient_temperature 294(2)
_diffrn_measured_fraction_theta_full 0.999
_diffrn_measured_fraction_theta_max 0.999
_diffrn_measurement_device_type 'CCD area detector'
_diffrn_measurement_method 'phi and omega scans'
_diffrn_radiation_monochromator graphite
_diffrn_radiation_source 'fine-focus sealed tube'
_diffrn_radiation_type MoK\a
_diffrn_radiation_wavelength 0.71073
_diffrn_reflns_av_R_equivalents 0.0254
_diffrn_reflns_av_sigmaI/netI 0.0224
_diffrn_reflns_limit_h_max 38
_diffrn_reflns_limit_h_min -38
_diffrn_reflns_limit_k_max 6
_diffrn_reflns_limit_k_min -6
_diffrn_reflns_limit_l_max 29
_diffrn_reflns_limit_l_min -29
_diffrn_reflns_number 14402
_diffrn_reflns_theta_full 25.50
_diffrn_reflns_theta_max 25.50
_diffrn_reflns_theta_min 2.59
_exptl_absorpt_coefficient_mu 1.689
_exptl_absorpt_correction_T_max 0.7858
_exptl_absorpt_correction_T_min 0.6226
_exptl_absorpt_correction_type multi-scan
_exptl_absorpt_process_details sadabs
_exptl_crystal_colour blue
_exptl_crystal_density_diffrn 1.806
_exptl_crystal_density_method 'not measured'
_exptl_crystal_description block
_exptl_crystal_F_000 2180
_exptl_crystal_size_max 0.31
_exptl_crystal_size_mid 0.17
_exptl_crystal_size_min 0.15
_refine_diff_density_max 0.426
_refine_diff_density_min -0.615
_refine_diff_density_rms 0.071
_refine_ls_extinction_method none
_refine_ls_goodness_of_fit_ref 1.088
_refine_ls_hydrogen_treatment constr
_refine_ls_matrix_type full
_refine_ls_number_parameters 304
_refine_ls_number_reflns 3680
_refine_ls_number_restraints 0
_refine_ls_restrained_S_all 1.088
_refine_ls_R_factor_all 0.0383
_refine_ls_R_factor_gt 0.0318
_refine_ls_shift/su_max 0.000
_refine_ls_shift/su_mean 0.000
_refine_ls_structure_factor_coef Fsqd
_refine_ls_weighting_details 'calc w=1/[\s^2^(Fo^2^)+(0.0422P)^2^+9.5366P] where P=(Fo^2^+2Fc^2^)/3'
_refine_ls_weighting_scheme calc
_refine_ls_wR_factor_gt 0.0841
_refine_ls_wR_factor_ref 0.0879
_reflns_number_gt 3197
_reflns_number_total 3680
_reflns_threshold_expression >2sigma(I)
_cod_data_source_file c002581j.txt
_cod_data_source_block 1
_cod_depositor_comments
;
The following automatic conversions were performed:

'_symmetry_cell_setting' value 'Monoclinic' changed to 'monoclinic'
according to /home/saulius/struct/CIF-dictionaries/cif_core.dic
dictionary named 'cif_core.dic' version 2.4.2 from 2011-04-26.

Automatic conversion script
Id: cif_fix_values 1891 2012-01-12 08:04:46Z andrius 
;
_cod_original_sg_symbol_H-M C2/c
_cod_database_code 7025662

loop_
_symmetry_equiv_pos_as_xyz
'x, y, z'
'-x, y, -z+1/2'
'x+1/2, y+1/2, z'
'-x+1/2, y+1/2, -z+1/2'
'-x, -y, -z'
'x, -y, z-1/2'
'-x+1/2, -y+1/2, -z'
'x+1/2, -y+1/2, z-1/2'

loop_
_atom_site_label
_atom_site_type_symbol
_atom_site_fract_x
_atom_site_fract_y
_atom_site_fract_z
_atom_site_U_iso_or_equiv
_atom_site_adp_type
_atom_site_occupancy
_atom_site_symmetry_multiplicity
_atom_site_calc_flag
_atom_site_refinement_flags
Cu1 Cu 0.025220(11) 0.07453(6) 0.429115(15) 0.01980(11) Uani 1 1 d .
Cu2 Cu 0.2500 0.2500 0.5000 0.02150(13) Uani 1 2 d S
O1 O 0.22947(7) 0.4474(4) 0.54693(9) 0.0266(4) Uani 1 1 d .
O2 O 0.16836(8) 0.2089(4) 0.51243(11) 0.0406(6) Uani 1 1 d .
O3 O 0.08109(7) 0.5056(4) 0.43649(9) 0.0309(5) Uani 1 1 d .
O4 O 0.06605(7) 0.2697(3) 0.49837(9) 0.0259(4) Uani 1 1 d .
O5 O 0.02581(6) 0.7848(3) 0.48988(8) 0.0238(4) Uani 1 1 d .
O6 O 0.03366(6) 0.7741(3) 0.58659(9) 0.0245(4) Uani 1 1 d .
O7 O 0.19570(9) 1.0005(5) 0.74388(11) 0.0532(7) Uani 1 1 d .
O8 O 0.25087(8) 0.9884(5) 0.71671(12) 0.0552(7) Uani 1 1 d .
N1 N 0.21109(9) 0.9448(5) 0.70820(12) 0.0364(7) Uani 1 1 d .
N2 N 0.20705(9) 0.4239(5) 0.42011(11) 0.0301(6) Uani 1 1 d .
N3 N 0.01793(8) 0.8951(4) 0.14763(11) 0.0268(5) Uani 1 1 d .
C1 C 0.16883(9) 0.5455(5) 0.57079(13) 0.0229(6) Uani 1 1 d .
C2 C 0.11983(9) 0.5701(5) 0.54613(12) 0.0206(6) Uani 1 1 d .
C3 C 0.10135(9) 0.7181(5) 0.57537(12) 0.0204(6) Uani 1 1 d .
C4 C 0.13166(10) 0.8354(5) 0.62935(13) 0.0244(6) Uani 1 1 d .
H4 H 0.1198 0.9276 0.6502 0.029 Uiso 1 1 calc R
C5 C 0.17973(10) 0.8132(5) 0.65174(13) 0.0255(6) Uani 1 1 d .
C6 C 0.19906(10) 0.6732(5) 0.62342(13) 0.0271(6) Uani 1 1 d .
H6 H 0.2316 0.6643 0.6391 0.033 Uiso 1 1 calc R
C7 C 0.18938(10) 0.3839(5) 0.54076(13) 0.0252(6) Uani 1 1 d .
C8 C 0.08614(9) 0.4397(5) 0.48798(13) 0.0222(6) Uani 1 1 d .
C9 C 0.04883(9) 0.7613(4) 0.54701(12) 0.0193(6) Uani 1 1 d .
C10 C 0.19217(12) 0.3240(7) 0.36453(15) 0.0432(9) Uani 1 1 d .
H10 H 0.2063 0.1862 0.3623 0.052 Uiso 1 1 calc R
C11 C 0.15674(13) 0.4154(7) 0.31020(15) 0.0462(9) Uani 1 1 d .
H11 H 0.1472 0.3373 0.2727 0.055 Uiso 1 1 calc R
C12 C 0.13526(11) 0.6219(6) 0.31099(14) 0.0313(7) Uani 1 1 d .
C13 C 0.15328(12) 0.7345(6) 0.36844(15) 0.0389(8) Uani 1 1 d .
H13 H 0.1415 0.8787 0.3713 0.047 Uiso 1 1 calc R
C14 C 0.18849(12) 0.6325(6) 0.42081(15) 0.0355(7) Uani 1 1 d .
H14 H 0.2001 0.7114 0.4586 0.043 Uiso 1 1 calc R
C15 C 0.04382(15) 0.7236(6) 0.14426(16) 0.0542(11) Uani 1 1 d .
H15 H 0.0359 0.6611 0.1053 0.065 Uiso 1 1 calc R
C16 C 0.08189(14) 0.6327(7) 0.19554(16) 0.0532(11) Uani 1 1 d .
H16 H 0.0991 0.5124 0.1905 0.064 Uiso 1 1 calc R
C17 C 0.09483(11) 0.7180(6) 0.25422(14) 0.0312(7) Uani 1 1 d .
C18 C 0.06817(16) 0.8975(9) 0.25731(17) 0.0722(16) Uani 1 1 d .
H18 H 0.0757 0.9650 0.2956 0.087 Uiso 1 1 calc R
C19 C 0.03025(14) 0.9789(9) 0.20396(17) 0.0641(14) Uani 1 1 d .
H19 H 0.0124 1.0988 0.2077 0.077 Uiso 1 1 calc R
O9 O 0.08298(7) -0.0348(4) 0.42364(10) 0.0298(5) Uani 1 1 d .
H1W H 0.0847 -0.1766 0.4263 0.045 Uiso 1 1 d R
H2W H 0.1065 0.0267 0.4525 0.045 Uiso 1 1 d R
O10 O 0.04061(16) 0.3911(8) 0.31145(18) 0.1197(16) Uani 1 1 d .
H3W H 0.0607 0.4344 0.3468 0.180 Uiso 1 1 d R
H4W H 0.0157 0.4663 0.2998 0.180 Uiso 1 1 d R

loop_
_atom_site_aniso_label
_atom_site_aniso_U_11
_atom_site_aniso_U_22
_atom_site_aniso_U_33
_atom_site_aniso_U_23
_atom_site_aniso_U_13
_atom_site_aniso_U_12
Cu1 0.01553(18) 0.02103(19) 0.01917(19) -0.00609(13) 0.00516(14) -0.00078(13)
Cu2 0.0147(2) 0.0300(3) 0.0168(2) 0.00213(19) 0.00495(19) 0.00618(19)
O1 0.0200(10) 0.0358(12) 0.0220(10) -0.0003(9) 0.0082(8) 0.0060(9)
O2 0.0299(12) 0.0343(13) 0.0541(15) -0.0187(11) 0.0169(11) -0.0007(10)
O3 0.0373(12) 0.0291(11) 0.0216(11) -0.0066(9) 0.0100(9) 0.0021(9)
O4 0.0196(10) 0.0255(11) 0.0277(11) -0.0081(8) 0.0072(9) -0.0042(8)
O5 0.0207(10) 0.0263(11) 0.0191(10) -0.0032(8) 0.0051(8) -0.0003(8)
O6 0.0186(10) 0.0324(11) 0.0214(10) -0.0026(8) 0.0086(8) 0.0035(8)
O7 0.0413(14) 0.0779(19) 0.0357(14) -0.0313(14) 0.0142(12) -0.0117(14)
O8 0.0273(13) 0.0721(18) 0.0569(17) -0.0329(14) 0.0123(12) -0.0201(13)
N1 0.0250(14) 0.0417(16) 0.0295(14) -0.0149(12) 0.0020(12) -0.0061(12)
N2 0.0258(13) 0.0405(15) 0.0201(12) 0.0032(11) 0.0075(11) 0.0114(11)
N3 0.0211(12) 0.0317(14) 0.0224(12) 0.0085(10) 0.0061(10) 0.0015(10)
C1 0.0188(14) 0.0232(15) 0.0231(14) -0.0022(11) 0.0070(12) 0.0013(11)
C2 0.0171(13) 0.0196(14) 0.0210(14) -0.0035(11) 0.0057(11) -0.0013(11)
C3 0.0180(13) 0.0208(14) 0.0202(14) -0.0036(11) 0.0073(11) 0.0005(11)
C4 0.0194(14) 0.0280(15) 0.0221(14) -0.0068(12) 0.0067(12) 0.0009(12)
C5 0.0192(14) 0.0295(15) 0.0196(14) -0.0077(12) 0.0023(12) -0.0047(12)
C6 0.0154(14) 0.0339(16) 0.0270(15) -0.0043(13) 0.0058(12) -0.0003(12)
C7 0.0175(14) 0.0295(16) 0.0213(14) -0.0001(12) 0.0032(11) 0.0081(12)
C8 0.0159(13) 0.0214(14) 0.0246(15) -0.0072(11) 0.0057(11) 0.0042(11)
C9 0.0177(13) 0.0135(13) 0.0230(14) -0.0044(10) 0.0067(12) -0.0005(10)
C10 0.0389(19) 0.054(2) 0.0292(17) 0.0025(16) 0.0096(15) 0.0240(17)
C11 0.046(2) 0.061(2) 0.0209(16) -0.0001(16) 0.0062(15) 0.0228(18)
C12 0.0258(16) 0.0435(19) 0.0217(15) 0.0058(13) 0.0089(13) 0.0099(14)
C13 0.0404(19) 0.0373(19) 0.0316(17) 0.0055(14) 0.0111(15) 0.0116(15)
C14 0.0374(18) 0.0371(18) 0.0241(16) 0.0015(13) 0.0080(14) 0.0063(15)
C15 0.071(3) 0.037(2) 0.0243(17) -0.0038(15) -0.0025(17) 0.0225(19)
C16 0.064(3) 0.041(2) 0.0266(18) 0.0005(15) -0.0015(17) 0.0320(19)
C17 0.0291(16) 0.0382(18) 0.0236(16) 0.0095(13) 0.0101(13) 0.0092(13)
C18 0.071(3) 0.110(4) 0.0193(17) 0.005(2) 0.0075(18) 0.062(3)
C19 0.059(3) 0.097(3) 0.0283(19) 0.010(2) 0.0141(18) 0.054(3)
O9 0.0239(11) 0.0272(11) 0.0369(12) -0.0091(9) 0.0133(9) -0.0001(9)
O10 0.138(4) 0.128(4) 0.079(3) -0.025(3) 0.039(3) -0.046(3)

loop_
_atom_type_symbol
_atom_type_description
_atom_type_scat_dispersion_real
_atom_type_scat_dispersion_imag
_atom_type_scat_source
C C 0.0033 0.0016 'International Tables Vol C Tables 4.2.6.8 and 6.1.1.4'
H H 0.0000 0.0000 'International Tables Vol C Tables 4.2.6.8 and 6.1.1.4'
N N 0.0061 0.0033 'International Tables Vol C Tables 4.2.6.8 and 6.1.1.4'
O O 0.0106 0.0060 'International Tables Vol C Tables 4.2.6.8 and 6.1.1.4'
Cu Cu 0.3201 1.2651 'International Tables Vol C Tables 4.2.6.8 and 6.1.1.4'

loop_
_geom_angle_atom_site_label_1
_geom_angle_atom_site_label_2
_geom_angle_atom_site_label_3
_geom_angle
_geom_angle_site_symmetry_1
_geom_angle_site_symmetry_3
O4 Cu1 O6 96.19(8) . 5_566
O4 Cu1 N3 175.09(10) . 2_545
O6 Cu1 N3 82.37(9) 5_566 2_545
O4 Cu1 O9 88.33(8) . .
O6 Cu1 O9 164.10(8) 5_566 .
N3 Cu1 O9 91.84(9) 2_545 .
O4 Cu1 O5 93.98(8) . 1_545
O6 Cu1 O5 99.76(8) 5_566 1_545
N3 Cu1 O5 90.89(9) 2_545 1_545
O9 Cu1 O5 95.11(8) . 1_545
O1 Cu2 O1 180.00(10) 7_556 .
O1 Cu2 N2 90.34(9) 7_556 7_556
O1 Cu2 N2 89.66(9) . 7_556
O1 Cu2 N2 89.66(9) 7_556 .
O1 Cu2 N2 90.34(9) . .
N2 Cu2 N2 180.00(12) 7_556 .
C7 O1 Cu2 111.59(18) . .
C8 O3 O10 143.5(2) . .
C8 O4 Cu1 118.62(18) . .
C9 O5 Cu1 129.96(17) . 1_565
C9 O6 Cu1 124.17(17) . 5_566
O8 N1 O7 124.5(3) . .
O8 N1 C5 117.8(3) . .
O7 N1 C5 117.8(3) . .
C10 N2 C14 116.7(3) . .
C10 N2 Cu2 120.7(2) . .
C14 N2 Cu2 122.2(2) . .
C15 N3 C19 116.6(3) . .
C15 N3 Cu1 120.5(2) . 2_565
C19 N3 Cu1 120.7(2) . 2_565
C6 C1 C2 119.6(2) . .
C6 C1 C7 119.5(2) . .
C2 C1 C7 120.9(2) . .
C1 C2 C3 120.1(2) . .
C1 C2 C8 120.9(2) . .
C3 C2 C8 119.0(2) . .
C4 C3 C2 119.8(2) . .
C4 C3 C9 119.1(2) . .
C2 C3 C9 121.0(2) . .
C5 C4 C3 119.0(3) . .
C5 C4 H4 120.5 . .
C3 C4 H4 120.5 . .
C4 C5 C6 122.7(3) . .
C4 C5 N1 117.8(3) . .
C6 C5 N1 119.5(3) . .
C5 C6 C1 118.8(3) . .
C5 C6 H6 120.6 . .
C1 C6 H6 120.6 . .
O2 C7 O1 123.9(3) . .
O2 C7 C1 121.7(3) . .
O1 C7 C1 114.4(2) . .
O3 C8 O4 127.0(3) . .
O3 C8 C2 119.0(3) . .
O4 C8 C2 114.0(2) . .
O5 C9 O6 127.2(2) . .
O5 C9 C3 118.6(2) . .
O6 C9 C3 114.2(2) . .
N2 C10 C11 123.0(3) . .
N2 C10 H10 118.5 . .
C11 C10 H10 118.5 . .
C10 C11 C12 120.6(3) . .
C10 C11 H11 119.7 . .
C12 C11 H11 119.7 . .
C11 C12 C13 116.2(3) . .
C11 C12 C17 122.2(3) . .
C13 C12 C17 121.6(3) . .
C14 C13 C12 120.0(3) . .
C14 C13 H13 120.0 . .
C12 C13 H13 120.0 . .
N2 C14 C13 123.2(3) . .
N2 C14 H14 118.4 . .
C13 C14 H14 118.4 . .
N3 C15 C16 123.2(3) . .
N3 C15 H15 118.4 . .
C16 C15 H15 118.4 . .
C15 C16 C17 120.6(3) . .
C15 C16 H16 119.7 . .
C17 C16 H16 119.7 . .
C18 C17 C16 115.9(3) . .
C18 C17 C12 121.8(3) . .
C16 C17 C12 122.3(3) . .
C17 C18 C19 120.4(3) . .
C17 C18 H18 119.8 . .
C19 C18 H18 119.8 . .
N3 C19 C18 123.3(3) . .
N3 C19 H19 118.3 . .
C18 C19 H19 118.3 . .
Cu1 O9 H1W 109.5 . .
Cu1 O9 H2W 108.0 . .
H1W O9 H2W 111.0 . .
O3 O10 H3W 20.1 . .
O3 O10 H4W 97.4 . .
H3W O10 H4W 110.4 . .

loop_
_geom_bond_atom_site_label_1
_geom_bond_atom_site_label_2
_geom_bond_distance
_geom_bond_site_symmetry_2
Cu1 O4 1.9332(19) .
Cu1 O6 1.9516(19) 5_566
Cu1 N3 2.008(2) 2_545
Cu1 O9 2.0237(19) .
Cu1 O5 2.223(2) 1_545
Cu2 O1 1.9339(19) 7_556
Cu2 O1 1.9339(19) .
Cu2 N2 2.038(2) 7_556
Cu2 N2 2.038(2) .
O1 C7 1.279(3) .
O2 C7 1.229(4) .
O3 C8 1.243(3) .
O3 O10 2.763(4) .
O4 C8 1.263(3) .
O5 C9 1.235(3) .
O5 Cu1 2.223(2) 1_565
O6 C9 1.269(3) .
O6 Cu1 1.9516(19) 5_566
O7 N1 1.227(3) .
O8 N1 1.221(3) .
N1 C5 1.473(4) .
N2 C10 1.332(4) .
N2 C14 1.346(4) .
N3 C15 1.320(4) .
N3 C19 1.324(4) .
N3 Cu1 2.008(2) 2_565
C1 C6 1.396(4) .
C1 C2 1.404(4) .
C1 C7 1.513(4) .
C2 C3 1.408(4) .
C2 C8 1.514(4) .
C3 C4 1.386(4) .
C3 C9 1.514(4) .
C4 C5 1.381(4) .
C4 H4 0.9300 .
C5 C6 1.384(4) .
C6 H6 0.9300 .
C10 C11 1.378(4) .
C10 H10 0.9300 .
C11 C12 1.381(5) .
C11 H11 0.9300 .
C12 C13 1.394(4) .
C12 C17 1.486(4) .
C13 C14 1.374(4) .
C13 H13 0.9300 .
C14 H14 0.9300 .
C15 C16 1.373(5) .
C15 H15 0.9300 .
C16 C17 1.374(5) .
C16 H16 0.9300 .
C17 C18 1.368(5) .
C18 C19 1.377(5) .
C18 H18 0.9300 .
C19 H19 0.9300 .
O9 H1W 0.8200 .
O9 H2W 0.8300 .
O10 H3W 0.8329 .
O10 H4W 0.8330 .

loop_
_geom_hbond_atom_site_label_D
_geom_hbond_atom_site_label_H
_geom_hbond_atom_site_label_A
_geom_hbond_distance_DH
_geom_hbond_distance_HA
_geom_hbond_distance_DA
_geom_hbond_angle_DHA
_geom_hbond_site_symmetry_A
O9 H1W O3 0.82 1.86 2.672(3) 170.8 1_545
O9 H2W O2 0.83 2.11 2.928(3) 169.2 .
O10 H3W O3 0.83 2.00 2.763(4) 151.6 .
O10 H4W O10 0.83 2.48 2.895(8) 111.7 2

loop_
_geom_torsion_atom_site_label_1
_geom_torsion_atom_site_label_2
_geom_torsion_atom_site_label_3
_geom_torsion_atom_site_label_4
_geom_torsion
_geom_torsion_site_symmetry_1
O1 Cu2 O1 C7 5(5) 7_556
N2 Cu2 O1 C7 -100.3(2) 7_556
N2 Cu2 O1 C7 79.7(2) .
O6 Cu1 O4 C8 -96.7(2) 5_566
N3 Cu1 O4 C8 -24.1(11) 2_545
O9 Cu1 O4 C8 68.0(2) .
O5 Cu1 O4 C8 162.97(19) 1_545
O1 Cu2 N2 C10 23.3(3) 7_556
O1 Cu2 N2 C10 -156.7(3) .
N2 Cu2 N2 C10 -100(18) 7_556
O1 Cu2 N2 C14 -163.8(3) 7_556
O1 Cu2 N2 C14 16.2(3) .
N2 Cu2 N2 C14 73(15) 7_556
C6 C1 C2 C3 -1.7(4) .
C7 C1 C2 C3 178.8(3) .
C6 C1 C2 C8 178.1(3) .
C7 C1 C2 C8 -1.3(4) .
C1 C2 C3 C4 -1.4(4) .
C8 C2 C3 C4 178.7(3) .
C1 C2 C3 C9 175.4(3) .
C8 C2 C3 C9 -4.4(4) .
C2 C3 C4 C5 3.1(4) .
C9 C3 C4 C5 -173.7(3) .
C3 C4 C5 C6 -1.8(5) .
C3 C4 C5 N1 178.3(3) .
O8 N1 C5 C4 -156.5(3) .
O7 N1 C5 C4 24.4(4) .
O8 N1 C5 C6 23.6(4) .
O7 N1 C5 C6 -155.4(3) .
C4 C5 C6 C1 -1.3(5) .
N1 C5 C6 C1 178.5(3) .
C2 C1 C6 C5 3.0(4) .
C7 C1 C6 C5 -177.5(3) .
Cu2 O1 C7 O2 5.2(4) .
Cu2 O1 C7 C1 -173.97(18) .
C6 C1 C7 O2 151.1(3) .
C2 C1 C7 O2 -29.4(4) .
C6 C1 C7 O1 -29.6(4) .
C2 C1 C7 O1 149.8(3) .
O10 O3 C8 O4 -7.9(5) .
O10 O3 C8 C2 171.7(3) .
Cu1 O4 C8 O3 3.6(4) .
Cu1 O4 C8 C2 -175.97(16) .
C1 C2 C8 O3 -74.6(3) .
C3 C2 C8 O3 105.3(3) .
C1 C2 C8 O4 105.1(3) .
C3 C2 C8 O4 -75.1(3) .
Cu1 O5 C9 O6 107.6(3) 1_565
Cu1 O5 C9 C3 -70.7(3) 1_565
Cu1 O6 C9 O5 -19.6(4) 5_566
Cu1 O6 C9 C3 158.77(17) 5_566
C4 C3 C9 O5 136.7(3) .
C2 C3 C9 O5 -40.1(4) .
C4 C3 C9 O6 -41.8(4) .
C2 C3 C9 O6 141.4(3) .
C14 N2 C10 C11 -5.4(5) .
Cu2 N2 C10 C11 167.9(3) .
N2 C10 C11 C12 1.2(6) .
C10 C11 C12 C13 3.4(6) .
C10 C11 C12 C17 -175.8(3) .
C11 C12 C13 C14 -3.8(5) .
C17 C12 C13 C14 175.4(3) .
C10 N2 C14 C13 4.9(5) .
Cu2 N2 C14 C13 -168.3(3) .
C12 C13 C14 N2 -0.3(5) .
C19 N3 C15 C16 -0.1(6) .
Cu1 N3 C15 C16 163.4(4) 2_565
N3 C15 C16 C17 0.4(7) .
C15 C16 C17 C18 -1.1(6) .
C15 C16 C17 C12 178.9(4) .
C11 C12 C17 C18 167.6(4) .
C13 C12 C17 C18 -11.6(6) .
C11 C12 C17 C16 -12.4(6) .
C13 C12 C17 C16 168.4(4) .
C16 C17 C18 C19 1.6(7) .
C12 C17 C18 C19 -178.5(4) .
C15 N3 C19 C18 0.7(7) .
Cu1 N3 C19 C18 -162.8(4) 2_565
C17 C18 C19 N3 -1.4(8) .
